data_4332333
loop_
_publ_author_name
'Chen, Yuan-Jang'
'Xie, Puhui'
'Heeg, Mary Jane'
'Endicott, John F.'

_publ_section_title
;
 Influence of the &#x201C;Innocent&#x201D; Ligands on the MLCT
 Excited-State Behavior of Mono(bipyridine)ruthenium(II)
 Complexes:&#x00A0; A Comparison of X-ray Structures and 77 K Luminescence
 Properties
;
_journal_issue 16
_journal_name_full 'Inorganic Chemistry'
_journal_page_first 6282
_journal_page_last 6297
_journal_paper_doi 10.1021/ic0602547
_journal_volume 45
_journal_year 2006
_chemical_formula_sum 'C16 H26 F12 N6 P2 Ru'
_chemical_formula_weight 693.44
_chemical_name_systematic
; 
 ? 
;
_space_group_IT_number 14
_symmetry_cell_setting monoclinic
_symmetry_space_group_name_Hall '-P 2ybc'
_symmetry_space_group_name_H-M 'P 1 21/c 1'
_atom_sites_solution_hydrogens geom
_atom_sites_solution_primary direct
_atom_sites_solution_secondary difmap
_audit_creation_method SHELXL-97
_cell_angle_alpha 90.00
_cell_angle_beta 90.8240(10)
_cell_angle_gamma 90.00
_cell_formula_units_Z 4
_cell_length_a 11.3329(4)
_cell_length_b 14.7900(4)
_cell_length_c 14.3292(4)
_cell_measurement_reflns_used 8324
_cell_measurement_temperature 100(2)
_cell_measurement_theta_max 31.6
_cell_measurement_theta_min 2.7
_cell_volume 2401.52(13)
_computing_cell_refinement 'Bruker APEX2'
_computing_data_collection 'Bruker APEX2'
_computing_data_reduction 'Bruker APEX2'
_computing_molecular_graphics SHELXTL-Plus
_computing_publication_material SHELXL-97
_computing_structure_refinement 'SHELXL-97 (Sheldrick, 1997)'
_computing_structure_solution 'SHELXS-97 (Sheldrick, 1997)'
_diffrn_ambient_temperature 100(2)
_diffrn_measured_fraction_theta_full 1.000
_diffrn_measured_fraction_theta_max 0.864
_diffrn_measurement_device_type 'Bruker APEX2 kappa'
_diffrn_measurement_method 'Bruker APEX2'
_diffrn_radiation_monochromator graphite
_diffrn_radiation_source 'fine-focus sealed tube'
_diffrn_radiation_type MoK\a
_diffrn_radiation_wavelength 0.71073
_diffrn_reflns_av_R_equivalents 0.0340
_diffrn_reflns_av_sigmaI/netI 0.0288
_diffrn_reflns_limit_h_max 16
_diffrn_reflns_limit_h_min -16
_diffrn_reflns_limit_k_max 22
_diffrn_reflns_limit_k_min 0
_diffrn_reflns_limit_l_max 21
_diffrn_reflns_limit_l_min 0
_diffrn_reflns_number 44210
_diffrn_reflns_theta_full 28.30
_diffrn_reflns_theta_max 32.95
_diffrn_reflns_theta_min 1.98
_exptl_absorpt_coefficient_mu 0.899
_exptl_absorpt_correction_T_max 0.9480
_exptl_absorpt_correction_T_min 0.8696
_exptl_absorpt_correction_type multi-scan
_exptl_crystal_colour dark
_exptl_crystal_density_diffrn 1.918
_exptl_crystal_density_method 'not measured'
_exptl_crystal_description plate
_exptl_crystal_F_000 1384
_exptl_crystal_size_max 0.16
_exptl_crystal_size_mid 0.14
_exptl_crystal_size_min 0.06
_refine_diff_density_max 2.339
_refine_diff_density_min -1.491
_refine_diff_density_rms 0.109
_refine_ls_extinction_method none
_refine_ls_goodness_of_fit_ref 1.022
_refine_ls_hydrogen_treatment mixed
_refine_ls_matrix_type full
_refine_ls_number_parameters 438
_refine_ls_number_reflns 7800
_refine_ls_number_restraints 0
_refine_ls_restrained_S_all 1.022
_refine_ls_R_factor_all 0.0499
_refine_ls_R_factor_gt 0.0405
_refine_ls_shift/su_max 0.001
_refine_ls_shift/su_mean 0.000
_refine_ls_structure_factor_coef Fsqd
_refine_ls_weighting_details 'calc w=1/[\s^2^(Fo^2^)+(0.0334P)^2^+6.4198P] where P=(Fo^2^+2Fc^2^)/3'
_refine_ls_weighting_scheme calc
_refine_ls_wR_factor_gt 0.0875
_refine_ls_wR_factor_ref 0.0922
_reflns_number_gt 6731
_reflns_number_total 7800
_reflns_threshold_expression >2sigma(I)
_cod_data_source_file ic0602547sup1.cif
_cod_data_source_block caru
_cod_depositor_comments
;
The following automatic conversions were performed:

'_exptl_absorpt_correction_type' value 'Multi-scan' changed to
'multi-scan' according to
/home/saulius/struct/CIF-dictionaries/cif_core.dic dictionary named
'cif_core.dic' version 2.4.2 from 2011-04-26.

Automatic conversion script
Id: cif_fix_values 1891 2012-01-12 08:04:46Z andrius 
;
_cod_original_sg_symbol_H-M P21/c
_cod_database_code 4332333

loop_
_symmetry_equiv_pos_as_xyz
'x, y, z'
'-x, y+1/2, -z+1/2'
'-x, -y, -z'
'x, -y-1/2, z-1/2'

loop_
_atom_site_label
_atom_site_type_symbol
_atom_site_fract_x
_atom_site_fract_y
_atom_site_fract_z
_atom_site_U_iso_or_equiv
_atom_site_adp_type
_atom_site_occupancy
_atom_site_symmetry_multiplicity
_atom_site_calc_flag
Ru1 Ru 0.758991(15) 0.062425(13) 0.244756(12) 0.01353(5) Uani 1 1 d
N1 N 0.84002(19) -0.06755(15) 0.25679(14) 0.0169(4) Uani 1 1 d
C1 C 0.8314(2) -0.11830(17) 0.16715(18) 0.0187(4) Uani 1 1 d
C2 C 0.8258(2) -0.05218(17) 0.08689(16) 0.0170(4) Uani 1 1 d
N2 N 0.73706(17) 0.02019(14) 0.10388(14) 0.0154(4) Uani 1 1 d
C3 C 0.6126(2) -0.0084(2) 0.08544(18) 0.0224(5) Uani 1 1 d
C4 C 0.5565(2) -0.04691(19) 0.17220(19) 0.0219(5) Uani 1 1 d
N3 N 0.58046(18) 0.01522(16) 0.25270(16) 0.0205(4) Uani 1 1 d
C5 C 0.4959(2) 0.0945(2) 0.2512(2) 0.0286(6) Uani 1 1 d
C6 C 0.5572(2) 0.1806(2) 0.2779(2) 0.0275(6) Uani 1 1 d
N4 N 0.6691(2) 0.18698(16) 0.22579(17) 0.0226(4) Uani 1 1 d
N5 N 0.79772(18) 0.08649(15) 0.38250(14) 0.0183(4) Uani 1 1 d
C7 C 0.7247(2) 0.0761(2) 0.45545(18) 0.0255(6) Uani 1 1 d
C8 C 0.7616(3) 0.0867(2) 0.54737(19) 0.0311(6) Uani 1 1 d
C9 C 0.8781(3) 0.1091(2) 0.56665(18) 0.0297(6) Uani 1 1 d
C10 C 0.9548(2) 0.1195(2) 0.49302(17) 0.0237(5) Uani 1 1 d
C11 C 0.9131(2) 0.10801(17) 0.40194(16) 0.0171(4) Uani 1 1 d
C12 C 0.9846(2) 0.12342(16) 0.31901(16) 0.0148(4) Uani 1 1 d
C13 C 1.1034(2) 0.14795(17) 0.32206(17) 0.0180(4) Uani 1 1 d
C14 C 1.1588(2) 0.17133(17) 0.24019(19) 0.0202(5) Uani 1 1 d
C15 C 1.0936(2) 0.17189(17) 0.15745(18) 0.0194(5) Uani 1 1 d
C16 C 0.9774(2) 0.14361(17) 0.15825(16) 0.0163(4) Uani 1 1 d
N6 N 0.92333(17) 0.11655(14) 0.23684(13) 0.0144(4) Uani 1 1 d
P1 P 0.80664(5) 0.10365(4) 0.85281(4) 0.01573(12) Uani 1 1 d
F1 F 0.89628(15) 0.09959(13) 0.94072(11) 0.0292(4) Uani 1 1 d
F2 F 0.89945(14) 0.04751(11) 0.79275(11) 0.0247(3) Uani 1 1 d
F3 F 0.74655(14) 0.01101(12) 0.88604(11) 0.0269(3) Uani 1 1 d
F4 F 0.71740(14) 0.10737(12) 0.76519(10) 0.0253(3) Uani 1 1 d
F5 F 0.86660(15) 0.19566(11) 0.81888(13) 0.0297(4) Uani 1 1 d
F6 F 0.71482(16) 0.15859(14) 0.91483(13) 0.0355(4) Uani 1 1 d
P2 P 0.61294(6) -0.19691(5) 0.46043(5) 0.02229(14) Uani 1 1 d
F7 F 0.48140(17) -0.23585(15) 0.45814(18) 0.0477(5) Uani 1 1 d
F8 F 0.74509(15) -0.15759(16) 0.45892(14) 0.0407(5) Uani 1 1 d
F9 F 0.65758(19) -0.29448(15) 0.42930(18) 0.0495(6) Uani 1 1 d
F10 F 0.6277(2) -0.2255(2) 0.56627(14) 0.0647(8) Uani 1 1 d
F11 F 0.5660(2) -0.10103(16) 0.4892(3) 0.0828(11) Uani 1 1 d
F12 F 0.6026(3) -0.1708(2) 0.35266(16) 0.0748(9) Uani 1 1 d
H1N1 H 0.813(3) -0.098(2) 0.301(2) 0.021(8) Uiso 1 1 d
H2N1 H 0.911(4) -0.059(2) 0.270(3) 0.032(10) Uiso 1 1 d
H1A H 0.763(3) -0.157(2) 0.169(2) 0.015(7) Uiso 1 1 d
H1B H 0.896(3) -0.157(2) 0.160(2) 0.016(7) Uiso 1 1 d
H2A H 0.807(3) -0.083(2) 0.030(2) 0.023(8) Uiso 1 1 d
H2B H 0.900(3) -0.022(2) 0.082(2) 0.018(7) Uiso 1 1 d
H1N2 H 0.749(3) 0.063(2) 0.065(2) 0.023(8) Uiso 1 1 d
H3A H 0.571(3) 0.047(2) 0.068(2) 0.022(8) Uiso 1 1 d
H3B H 0.610(3) -0.050(2) 0.036(2) 0.025(9) Uiso 1 1 d
H4A H 0.475(3) -0.053(2) 0.161(2) 0.019(8) Uiso 1 1 d
H4B H 0.589(3) -0.106(2) 0.188(2) 0.022(8) Uiso 1 1 d
H1N3 H 0.573(3) -0.016(2) 0.301(2) 0.013(7) Uiso 1 1 d
H5A H 0.465(3) 0.102(2) 0.187(3) 0.031(9) Uiso 1 1 d
H5B H 0.437(3) 0.078(3) 0.294(3) 0.038(10) Uiso 1 1 d
H6A H 0.581(3) 0.180(3) 0.348(3) 0.043(11) Uiso 1 1 d
H6B H 0.506(3) 0.231(2) 0.263(2) 0.025(8) Uiso 1 1 d
H1N4 H 0.652(4) 0.199(3) 0.158(3) 0.046(11) Uiso 1 1 d
H2N4 H 0.711(3) 0.231(3) 0.249(2) 0.029(9) Uiso 1 1 d
H7 H 0.643(3) 0.060(2) 0.442(2) 0.023(8) Uiso 1 1 d
H8 H 0.704(3) 0.075(3) 0.596(3) 0.039(10) Uiso 1 1 d
H9 H 0.907(3) 0.115(3) 0.625(3) 0.036(10) Uiso 1 1 d
H10 H 1.036(3) 0.134(2) 0.503(2) 0.020(8) Uiso 1 1 d
H13 H 1.142(3) 0.150(2) 0.379(2) 0.015(7) Uiso 1 1 d
H14 H 1.237(3) 0.183(2) 0.238(2) 0.024(8) Uiso 1 1 d
H15 H 1.120(3) 0.191(2) 0.103(2) 0.026(9) Uiso 1 1 d
H16 H 0.932(3) 0.140(2) 0.104(2) 0.014(7) Uiso 1 1 d

loop_
_atom_site_aniso_label
_atom_site_aniso_U_11
_atom_site_aniso_U_22
_atom_site_aniso_U_33
_atom_site_aniso_U_23
_atom_site_aniso_U_13
_atom_site_aniso_U_12
Ru1 0.00990(8) 0.01707(9) 0.01362(8) -0.00156(7) 0.00060(6) -0.00088(6)
N1 0.0151(9) 0.0204(10) 0.0152(8) 0.0045(8) -0.0008(7) -0.0023(8)
C1 0.0180(11) 0.0158(11) 0.0224(11) 0.0007(9) -0.0007(9) 0.0005(9)
C2 0.0185(11) 0.0180(11) 0.0145(9) -0.0019(8) 0.0001(8) 0.0017(9)
N2 0.0139(9) 0.0155(9) 0.0167(8) 0.0014(7) -0.0025(7) -0.0014(7)
C3 0.0154(11) 0.0302(14) 0.0214(11) -0.0003(10) -0.0064(9) -0.0031(10)
C4 0.0135(11) 0.0259(13) 0.0261(12) -0.0023(10) -0.0026(9) -0.0043(9)
N3 0.0135(9) 0.0259(11) 0.0222(10) 0.0013(9) 0.0018(8) -0.0012(8)
C5 0.0150(12) 0.0335(15) 0.0374(15) 0.0018(12) 0.0026(11) 0.0037(10)
C6 0.0205(12) 0.0293(14) 0.0330(14) 0.0042(12) 0.0057(10) 0.0095(11)
N4 0.0180(10) 0.0210(11) 0.0288(11) -0.0033(9) 0.0009(8) 0.0018(8)
N5 0.0161(9) 0.0235(10) 0.0153(8) -0.0017(8) 0.0028(7) -0.0017(8)
C7 0.0209(12) 0.0369(16) 0.0190(11) -0.0011(10) 0.0061(9) -0.0027(11)
C8 0.0309(15) 0.0469(18) 0.0158(11) 0.0020(11) 0.0075(10) 0.0020(13)
C9 0.0314(15) 0.0441(18) 0.0137(10) 0.0015(11) -0.0009(10) 0.0047(13)
C10 0.0203(12) 0.0351(15) 0.0155(10) -0.0013(10) -0.0028(9) 0.0021(10)
C11 0.0158(10) 0.0213(11) 0.0141(9) -0.0021(8) 0.0009(8) 0.0008(9)
C12 0.0147(10) 0.0149(10) 0.0148(9) -0.0028(8) 0.0000(8) -0.0002(8)
C13 0.0147(10) 0.0188(11) 0.0206(11) -0.0059(9) -0.0015(8) -0.0003(8)
C14 0.0136(11) 0.0183(11) 0.0287(12) -0.0065(10) 0.0036(9) -0.0033(9)
C15 0.0191(11) 0.0183(11) 0.0208(11) -0.0034(9) 0.0062(9) -0.0037(9)
C16 0.0171(11) 0.0171(11) 0.0148(9) -0.0022(8) 0.0013(8) -0.0019(8)
N6 0.0128(9) 0.0157(9) 0.0149(8) -0.0028(7) 0.0014(7) 0.0000(7)
P1 0.0139(3) 0.0201(3) 0.0131(2) -0.0004(2) 0.0003(2) 0.0017(2)
F1 0.0236(8) 0.0471(11) 0.0167(7) 0.0018(7) -0.0046(6) -0.0034(7)
F2 0.0209(7) 0.0261(8) 0.0272(8) -0.0035(6) 0.0079(6) 0.0022(6)
F3 0.0230(8) 0.0325(9) 0.0253(8) 0.0102(7) 0.0018(6) -0.0058(7)
F4 0.0218(8) 0.0354(9) 0.0186(7) 0.0064(6) -0.0065(6) -0.0036(7)
F5 0.0275(8) 0.0195(8) 0.0420(10) 0.0070(7) -0.0059(7) -0.0050(6)
F6 0.0271(9) 0.0419(11) 0.0378(10) -0.0151(8) 0.0068(7) 0.0080(8)
P2 0.0167(3) 0.0285(4) 0.0218(3) 0.0020(3) 0.0029(2) 0.0049(3)
F7 0.0226(9) 0.0414(12) 0.0791(16) 0.0049(11) 0.0039(9) -0.0048(8)
F8 0.0181(8) 0.0635(14) 0.0407(10) -0.0133(10) 0.0044(7) -0.0065(8)
F9 0.0404(11) 0.0372(11) 0.0715(15) -0.0090(11) 0.0248(11) 0.0041(9)
F10 0.0687(16) 0.104(2) 0.0214(9) 0.0058(12) 0.0034(10) -0.0137(15)
F11 0.0365(12) 0.0306(12) 0.182(3) -0.0213(16) 0.0408(17) 0.0012(10)
F12 0.0860(19) 0.099(2) 0.0381(12) 0.0350(14) -0.0271(12) -0.0479(17)

loop_
_atom_type_symbol
_atom_type_description
_atom_type_scat_dispersion_real
_atom_type_scat_dispersion_imag
_atom_type_scat_source
C C 0.0033 0.0016 'International Tables Vol C Tables 4.2.6.8 and 6.1.1.4'
H H 0.0000 0.0000 'International Tables Vol C Tables 4.2.6.8 and 6.1.1.4'
N N 0.0061 0.0033 'International Tables Vol C Tables 4.2.6.8 and 6.1.1.4'
F F 0.0171 0.0103 'International Tables Vol C Tables 4.2.6.8 and 6.1.1.4'
P P 0.1023 0.0942 'International Tables Vol C Tables 4.2.6.8 and 6.1.1.4'
Ru Ru -1.2594 0.8363 'International Tables Vol C Tables 4.2.6.8 and 6.1.1.4'

loop_
_geom_angle_atom_site_label_1
_geom_angle_atom_site_label_2
_geom_angle_atom_site_label_3
_geom_angle
N6 Ru1 N5 78.54(8)
N6 Ru1 N4 95.14(9)
N5 Ru1 N4 93.93(9)
N6 Ru1 N2 99.07(8)
N5 Ru1 N2 171.10(8)
N4 Ru1 N2 94.83(9)
N6 Ru1 N1 88.04(8)
N5 Ru1 N1 89.58(8)
N4 Ru1 N1 175.67(9)
N2 Ru1 N1 81.74(8)
N6 Ru1 N3 175.79(8)
N5 Ru1 N3 101.23(8)
N4 Ru1 N3 80.66(9)
N2 Ru1 N3 81.79(8)
N1 Ru1 N3 96.17(9)
C1 N1 Ru1 111.17(15)
N1 C1 C2 109.4(2)
N2 C2 C1 111.19(19)
C2 N2 C3 113.9(2)
C2 N2 Ru1 107.23(14)
C3 N2 Ru1 110.42(15)
N2 C3 C4 111.6(2)
N3 C4 C3 109.1(2)
C4 N3 C5 110.9(2)
C4 N3 Ru1 108.67(15)
C5 N3 Ru1 110.15(17)
C6 C5 N3 111.3(2)
N4 C6 C5 108.8(2)
C6 N4 Ru1 107.00(17)
C7 N5 C11 117.5(2)
C7 N5 Ru1 126.94(18)
C11 N5 Ru1 115.28(15)
N5 C7 C8 122.9(3)
C7 C8 C9 119.4(3)
C10 C9 C8 118.8(2)
C9 C10 C11 119.5(3)
N5 C11 C10 121.9(2)
N5 C11 C12 114.1(2)
C10 C11 C12 123.9(2)
N6 C12 C13 121.8(2)
N6 C12 C11 114.1(2)
C13 C12 C11 124.0(2)
C14 C13 C12 119.3(2)
C13 C14 C15 118.9(2)
C16 C15 C14 119.1(2)
N6 C16 C15 122.7(2)
C16 N6 C12 117.8(2)
C16 N6 Ru1 126.19(16)
C12 N6 Ru1 115.95(15)
F5 P1 F6 91.11(11)
F5 P1 F2 89.57(9)
F6 P1 F2 178.75(11)
F5 P1 F4 89.93(9)
F6 P1 F4 90.55(10)
F2 P1 F4 90.50(9)
F5 P1 F3 179.55(10)
F6 P1 F3 89.23(10)
F2 P1 F3 90.09(9)
F4 P1 F3 89.77(9)
F5 P1 F1 90.20(10)
F6 P1 F1 89.57(10)
F2 P1 F1 89.38(9)
F4 P1 F1 179.82(11)
F3 P1 F1 90.09(9)
F11 P2 F10 91.23(19)
F11 P2 F12 90.9(2)
F10 P2 F12 177.56(18)
F11 P2 F9 178.43(17)
F10 P2 F9 89.79(15)
F12 P2 F9 88.13(16)
F11 P2 F7 90.65(12)
F10 P2 F7 90.51(14)
F12 P2 F7 90.68(14)
F9 P2 F7 88.15(12)
F11 P2 F8 89.77(12)
F10 P2 F8 91.38(13)
F12 P2 F8 87.41(13)
F9 P2 F8 91.39(12)
F7 P2 F8 178.05(13)

loop_
_geom_bond_atom_site_label_1
_geom_bond_atom_site_label_2
_geom_bond_distance
Ru1 N6 2.032(2)
Ru1 N5 2.047(2)
Ru1 N4 2.121(2)
Ru1 N2 2.124(2)
Ru1 N1 2.136(2)
Ru1 N3 2.145(2)
N1 C1 1.490(3)
C1 C2 1.510(3)
C2 N2 1.491(3)
N2 C3 1.493(3)
C3 C4 1.516(4)
C4 N3 1.497(3)
N3 C5 1.514(4)
C5 C6 1.498(5)
C6 N4 1.484(3)
N5 C7 1.351(3)
N5 C11 1.371(3)
C7 C8 1.385(4)
C8 C9 1.385(4)
C9 C10 1.385(4)
C10 C11 1.392(3)
C11 C12 1.466(3)
C12 N6 1.362(3)
C12 C13 1.393(3)
C13 C14 1.383(4)
C14 C15 1.388(4)
C15 C16 1.382(3)
C16 N6 1.350(3)
P1 F5 1.5998(17)
P1 F6 1.5999(17)
P1 F2 1.6007(16)
P1 F4 1.6018(16)
P1 F3 1.6053(17)
P1 F1 1.6079(17)
P2 F11 1.572(2)
P2 F10 1.581(2)
P2 F12 1.594(2)
P2 F9 1.595(2)
P2 F7 1.598(2)
P2 F8 1.6071(19)

loop_
_geom_torsion_atom_site_label_1
_geom_torsion_atom_site_label_2
_geom_torsion_atom_site_label_3
_geom_torsion_atom_site_label_4
_geom_torsion
N6 Ru1 N1 C1 -103.12(16)
N5 Ru1 N1 C1 178.33(16)
N4 Ru1 N1 C1 34.2(12)
N2 Ru1 N1 C1 -3.66(16)
N3 Ru1 N1 C1 77.08(17)
Ru1 N1 C1 C2 27.9(2)
N1 C1 C2 N2 -48.2(3)
C1 C2 N2 C3 -78.8(2)
C1 C2 N2 Ru1 43.7(2)
N6 Ru1 N2 C2 65.32(16)
N5 Ru1 N2 C2 -8.3(6)
N4 Ru1 N2 C2 161.32(15)
N1 Ru1 N2 C2 -21.35(15)
N3 Ru1 N2 C2 -118.86(16)
N6 Ru1 N2 C3 -170.03(17)
N5 Ru1 N2 C3 116.3(5)
N4 Ru1 N2 C3 -74.03(18)
N1 Ru1 N2 C3 103.31(17)
N3 Ru1 N2 C3 5.80(17)
C2 N2 C3 C4 90.5(3)
Ru1 N2 C3 C4 -30.3(3)
N2 C3 C4 N3 47.6(3)
C3 C4 N3 C5 80.4(3)
C3 C4 N3 Ru1 -40.8(2)
N6 Ru1 N3 C4 121.3(11)
N5 Ru1 N3 C4 -152.15(17)
N4 Ru1 N3 C4 115.66(18)
N2 Ru1 N3 C4 19.35(17)
N1 Ru1 N3 C4 -61.35(18)
N6 Ru1 N3 C5 -0.3(12)
N5 Ru1 N3 C5 86.21(19)
N4 Ru1 N3 C5 -5.98(18)
N2 Ru1 N3 C5 -102.29(19)
N1 Ru1 N3 C5 177.01(18)
C4 N3 C5 C6 -140.2(2)
Ru1 N3 C5 C6 -19.8(3)
N3 C5 C6 N4 46.7(3)
C5 C6 N4 Ru1 -50.2(3)
N6 Ru1 N4 C6 -149.13(18)
N5 Ru1 N4 C6 -70.30(19)
N2 Ru1 N4 C6 111.29(19)
N1 Ru1 N4 C6 73.7(12)
N3 Ru1 N4 C6 30.45(18)
N6 Ru1 N5 C7 174.3(3)
N4 Ru1 N5 C7 79.8(2)
N2 Ru1 N5 C7 -110.5(5)
N1 Ru1 N5 C7 -97.7(2)
N3 Ru1 N5 C7 -1.4(3)
N6 Ru1 N5 C11 -11.65(18)
N4 Ru1 N5 C11 -106.11(19)
N2 Ru1 N5 C11 63.6(6)
N1 Ru1 N5 C11 76.43(19)
N3 Ru1 N5 C11 172.64(18)
C11 N5 C7 C8 0.4(4)
Ru1 N5 C7 C8 174.3(2)
N5 C7 C8 C9 0.2(5)
C7 C8 C9 C10 -0.7(5)
C8 C9 C10 C11 0.6(5)
C7 N5 C11 C10 -0.4(4)
Ru1 N5 C11 C10 -175.1(2)
C7 N5 C11 C12 -176.5(2)
Ru1 N5 C11 C12 8.8(3)
C9 C10 C11 N5 -0.1(4)
C9 C10 C11 C12 175.7(3)
N5 C11 C12 N6 2.0(3)
C10 C11 C12 N6 -174.1(2)
N5 C11 C12 C13 178.6(2)
C10 C11 C12 C13 2.5(4)
N6 C12 C13 C14 4.0(4)
C11 C12 C13 C14 -172.3(2)
C12 C13 C14 C15 1.6(4)
C13 C14 C15 C16 -4.1(4)
C14 C15 C16 N6 1.1(4)
C15 C16 N6 C12 4.4(4)
C15 C16 N6 Ru1 -173.71(18)
C13 C12 N6 C16 -6.9(3)
C11 C12 N6 C16 169.7(2)
C13 C12 N6 Ru1 171.35(18)
C11 C12 N6 Ru1 -12.0(3)
N5 Ru1 N6 C16 -169.0(2)
N4 Ru1 N6 C16 -76.0(2)
N2 Ru1 N6 C16 19.7(2)
N1 Ru1 N6 C16 101.1(2)
N3 Ru1 N6 C16 -81.6(11)
N5 Ru1 N6 C12 12.89(17)
N4 Ru1 N6 C12 105.87(17)
N2 Ru1 N6 C12 -158.39(17)
N1 Ru1 N6 C12 -77.08(17)
N3 Ru1 N6 C12 100.2(11)
